data_4323827
loop_
_publ_author_name
'Frank Zippel'
'Friedhelm Ahlers'
'R\"udiger Werner'
'Wolfgang Haase'
'Hans-Friedrich Nolting'
'Bernt Krebs'

_publ_contact_author
;
        Bernt Krebs
        Anorganisch-Chemisches Institut
        Westf\"alische Wilhelms-Universit\"at
        Wilhelm Klemm Str. 8
        48149 M\"unster
        Bundesrepublik Deutschland
;
_publ_contact_author_email KREBS@VNWZ01.UNI-MUENSTER.DE
_publ_contact_author_fax '049 251 83-8366'
_publ_contact_author_phone '049 251 83-3131'
_publ_section_title
;
 Structural and Functional Models for the Dinuclear Copper Active Site in
 Catechol Oxidases: Syntheses, X-ray Crystal Structures, Magnetic and
 Spectral Properties, and X-ray Absorption Spectroscopic Studies in Solid
 State and in Solution
;
_journal_name_full 'Inorganic Chemistry'
_journal_page_first 3409
_journal_page_last 3419
_journal_paper_doi 10.1021/ic9513604
_journal_volume 35
_journal_year 1996
_chemical_formula_sum 'C41 H50 Cl2 Cu2 N8 O13'
_chemical_formula_weight 1060.87
_chemical_name_common '[Cu2bbpen2](ClO4)2'
_chemical_name_systematic
; 
 ? 
;
_space_group_IT_number 56
_symmetry_cell_setting orthorhombic
_symmetry_space_group_name_Hall '-P 2ab 2ac'
_symmetry_space_group_name_H-M 'P c c n'
_atom_sites_solution_hydrogens geom
_atom_sites_solution_primary direct
_atom_sites_solution_secondary difmap
_audit_creation_method SHELXL
_cell_angle_alpha 90.00
_cell_angle_beta 90.00
_cell_angle_gamma 90.00
_cell_formula_units_Z 4
_cell_length_a 17.478(9)
_cell_length_b 18.795(8)
_cell_length_c 13.888(6)
_cell_measurement_temperature 150(2)
_cell_volume 4562(4)
_computing_cell_refinement 'Siemens P3/V, Rel. 4.21'
_computing_data_collection 'Siemens P3/V, Rel. 4.21'
_computing_data_reduction 'SHELXTL PLUS, XDISK'
_computing_molecular_graphics 'Siemens XP'
_computing_publication_material 'SHELXL-93 (Sheldrick 1993)'
_computing_structure_refinement 'SHELXL-93 (Sheldrick, 1993)'
_computing_structure_solution 'SHELXS-86 (Sheldrick, 1990)'
_diffrn_ambient_temperature 150(2)
_diffrn_measurement_device 'Siemens P3'
_diffrn_measurement_method omega-scan
_diffrn_radiation_monochromator graphite
_diffrn_radiation_source 'fine-focus sealed tube'
_diffrn_radiation_type MoK\a
_diffrn_radiation_wavelength 0.71073
_diffrn_reflns_av_R_equivalents 0.0000
_diffrn_reflns_av_sigmaI/netI 0.1578
_diffrn_reflns_limit_h_max 22
_diffrn_reflns_limit_h_min 0
_diffrn_reflns_limit_k_max 24
_diffrn_reflns_limit_k_min 0
_diffrn_reflns_limit_l_max 17
_diffrn_reflns_limit_l_min 0
_diffrn_reflns_number 2445
_diffrn_reflns_theta_max 21.09
_diffrn_reflns_theta_min 2.16
_diffrn_standards_decay_% 0
_diffrn_standards_interval_count 98
_diffrn_standards_number 2
_exptl_absorpt_coefficient_mu 1.122
_exptl_absorpt_correction_type none
_exptl_crystal_colour purple
_exptl_crystal_density_diffrn 1.545
_exptl_crystal_description needles
_exptl_crystal_F_000 2192
_exptl_crystal_size_max 0.80
_exptl_crystal_size_mid 0.35
_exptl_crystal_size_min 0.30
_refine_diff_density_max 0.826
_refine_diff_density_min -0.365
_refine_diff_density_rms 0.079
_refine_ls_extinction_method none
_refine_ls_goodness_of_fit_all 0.807
_refine_ls_goodness_of_fit_obs 1.178
_refine_ls_matrix_type full
_refine_ls_number_parameters 300
_refine_ls_number_reflns 2444
_refine_ls_number_restraints 0
_refine_ls_restrained_S_all 0.836
_refine_ls_restrained_S_obs 1.178
_refine_ls_R_factor_all 0.1566
_refine_ls_R_factor_obs 0.0651
_refine_ls_shift/esd_max 0.064
_refine_ls_shift/esd_mean 0.005
_refine_ls_structure_factor_coef Fsqd
_refine_ls_weighting_details 'w=1/[\s^2^(Fo^2^)+(0.0952P)^2^+0.0000P] where P=(Fo^2^+2Fc^2^)/3'
_refine_ls_weighting_scheme calc
_refine_ls_wR_factor_all 0.1814
_refine_ls_wR_factor_obs 0.1472
_reflns_number_observed 996
_reflns_number_total 2445
_reflns_observed_criterion >2sigma(I)
_cod_data_source_file ic9513604_2.cif
_cod_data_source_block clint
_cod_depositor_comments
;
The following automatic conversions were performed:

'_refine_ls_weighting_scheme' value 'calc
w=1/[\s^2^(Fo^2^)+(0.0952P)^2^+0.0000P] where P=(Fo^2^+2Fc^2^)/3' was
changed to 'calc'. New tag '_refine_ls_weighting_details' was
created. The value of the new tag was set to
'w=1/[\s^2^(Fo^2^)+(0.0952P)^2^+0.0000P] where P=(Fo^2^+2Fc^2^)/3'.

Automatic conversion script
Id: cif_fix_values 3143 2015-03-26 13:38:13Z robertas 
;
_cod_original_cell_volume 4562.2(36)
_cod_database_code 4323827

loop_
_symmetry_equiv_pos_as_xyz
'x, y, z'
'-x+1/2, -y+1/2, z'
'-x, y+1/2, -z+1/2'
'x+1/2, -y, -z+1/2'
'-x, -y, -z'
'x-1/2, y-1/2, -z'
'x, -y-1/2, z-1/2'
'-x-1/2, y, z-1/2'

loop_
_atom_site_aniso_label
_atom_site_aniso_U_11
_atom_site_aniso_U_22
_atom_site_aniso_U_33
_atom_site_aniso_U_23
_atom_site_aniso_U_13
_atom_site_aniso_U_12
Cu1 0.0333(7) 0.0601(10) 0.0560(9) -0.0021(10) -0.0043(8) -0.0011(8)
O1 0.028(3) 0.051(5) 0.070(5) -0.030(5) 0.014(4) 0.000(3)
N1 0.022(5) 0.068(9) 0.079(9) -0.017(6) 0.003(5) -0.009(5)
N2 0.051(8) 0.104(11) 0.132(13) 0.006(10) -0.017(8) 0.031(7)
N3 0.050(6) 0.048(8) 0.059(7) 0.000(6) -0.019(5) 0.009(5)
N4 0.057(7) 0.035(7) 0.069(7) 0.006(6) 0.011(6) -0.004(5)
C2 0.294(25) 0.180(21) 0.075(14) 0.059(14) -0.021(16) 0.166(20)
C3 0.287(24) 0.057(12) 0.093(14) 0.014(11) -0.143(16) 0.008(14)
C4 0.044(8) 0.094(12) 0.074(10) -0.042(11) -0.031(8) 0.035(9)
C5 0.041(8) 0.083(13) 0.073(10) -0.010(9) 0.010(7) -0.029(9)
C6 0.107(13) 0.074(13) 0.078(12) 0.001(10) -0.004(10) -0.029(10)
C7 0.154(17) 0.108(16) 0.085(13) -0.018(11) 0.034(14) -0.082(16)
C8 0.092(16) 0.200(30) 0.136(22) -0.062(18) 0.040(16) -0.094(20)
C9 0.064(12) 0.195(26) 0.159(22) -0.005(18) 0.035(13) -0.027(16)
C10 0.050(10) 0.124(16) 0.107(14) -0.033(12) 0.001(10) -0.014(11)
C11 0.104(13) 0.131(18) 0.205(24) 0.096(18) 0.014(15) 0.017(13)
C12 0.086(11) 0.065(11) 0.092(12) 0.006(9) 0.005(9) -0.040(9)
C13 0.025(6) 0.071(10) 0.052(9) 0.005(8) 0.004(6) -0.016(7)
C14 0.044(8) 0.055(10) 0.044(9) -0.011(8) 0.022(7) -0.017(7)
C15 0.041(7) 0.079(11) 0.054(9) -0.001(8) -0.014(7) 0.006(8)
C16 0.047(7) 0.076(11) 0.072(10) 0.004(10) 0.000(8) 0.005(7)
C17 0.042(8) 0.111(14) 0.049(10) -0.005(10) 0.002(6) -0.022(8)
C18 0.064(9) 0.065(10) 0.061(10) -0.013(8) 0.010(8) -0.005(8)
C19 0.051(8) 0.070(12) 0.039(9) -0.002(8) 0.000(7) -0.003(8)
Cl1 0.164(6) 0.199(7) 0.107(5) -0.043(5) -0.042(4) 0.081(5)
O2 0.357(23) 0.828(50) 0.145(14) -0.221(22) -0.152(15) 0.510(32)
O3 0.175(12) 0.346(22) 0.125(11) -0.076(13) -0.068(10) 0.180(14)
O4 0.126(10) 0.213(16) 0.227(15) -0.108(15) -0.056(10) 0.050(10)
O5 0.666(59) 0.207(26) 0.372(39) 0.128(26) 0.025(40) 0.034(31)
O6 0.099(8) 0.081(8) 0.193(13) -0.022(8) -0.023(8) -0.003(7)
C20 0.091(13) 0.111(16) 0.276(26) 0.042(17) -0.009(15) 0.017(12)
C21 0.055(14) 0.625(74) 0.102(22) 0.000 0.000 -0.017(29)
O7 0.136(21) 0.378(44) 0.098(17) 0.016(24) 0.042(17) 0.024(27)

loop_
_atom_site_label
_atom_site_type_symbol
_atom_site_fract_x
_atom_site_fract_y
_atom_site_fract_z
_atom_site_U_iso_or_equiv
_atom_site_thermal_displace_type
_atom_site_occupancy
_atom_site_calc_flag
_atom_site_refinement_flags
_atom_site_disorder_group
Cu1 Cu 0.17751(7) 0.20641(8) 0.12778(10) 0.0498(5) Uani 1 d . .
O1 O 0.2135(3) 0.3034(4) 0.1280(5) 0.050(2) Uani 1 d . .
N1 N 0.0693(5) 0.2297(5) 0.1559(7) 0.056(3) Uani 1 d . .
N2 N -0.0418(7) 0.2798(7) 0.1527(10) 0.096(5) Uani 1 d . .
H2 H -0.0791(7) 0.3092(7) 0.1377(10) 0.115 Uiso 1 calc R .
N3 N 0.1543(5) 0.1127(5) 0.0763(7) 0.053(3) Uani 1 d . .
N4 N 0.1601(5) -0.0030(5) 0.0403(7) 0.054(3) Uani 1 d . .
H4 H 0.1731(5) -0.0481(5) 0.0437(7) 0.065 Uiso 1 calc R .
C1 C 0.1709(10) 0.3590(9) 0.1784(13) 0.120(6) Uiso 1 d . .
H1 H 0.1378(10) 0.3364(9) 0.2285(13) 0.144 Uiso 1 calc R .
C2 C 0.1222(12) 0.3942(10) 0.1078(12) 0.183(11) Uani 1 d . .
H2A H 0.1551(12) 0.4211(10) 0.0627(12) 0.220 Uiso 1 calc R .
H2B H 0.0893(12) 0.4289(10) 0.1418(12) 0.220 Uiso 1 calc R .
C3 C 0.0673(12) 0.3406(8) 0.0451(12) 0.145(9) Uani 1 d . .
H3A H 0.0266(12) 0.3681(8) 0.0124(12) 0.174 Uiso 1 calc R .
H3B H 0.0979(12) 0.3157(8) -0.0045(12) 0.174 Uiso 1 calc R .
C4 C 0.0305(7) 0.2845(8) 0.1175(10) 0.071(4) Uani 1 d . .
C5 C 0.0211(7) 0.1879(8) 0.2167(10) 0.066(4) Uani 1 d . .
C6 C 0.0334(9) 0.1278(9) 0.2727(11) 0.086(5) Uani 1 d . .
H6 H 0.0819(9) 0.1050(9) 0.2740(11) 0.104 Uiso 1 calc R .
C7 C -0.0257(13) 0.1028(10) 0.3253(12) 0.116(7) Uani 1 d . .
H7 H -0.0191(13) 0.0626(10) 0.3658(12) 0.139 Uiso 1 calc R .
C8 C -0.0966(13) 0.1366(14) 0.3198(17) 0.143(11) Uani 1 d . .
H8 H -0.1370(13) 0.1167(14) 0.3568(17) 0.171 Uiso 1 calc R .
C9 C -0.1132(11) 0.1944(13) 0.2673(16) 0.139(9) Uani 1 d . .
H9 H -0.1630(11) 0.2146(13) 0.2649(16) 0.167 Uiso 1 calc R .
C10 C -0.0495(8) 0.2233(11) 0.2148(13) 0.093(5) Uani 1 d . .
C11 C 0.2755(10) 0.0849(9) 0.2281(15) 0.147(8) Uani 1 d . .
H11A H 0.3046(10) 0.0614(9) 0.2802(15) 0.176 Uiso 1 calc R .
H11B H 0.2323(10) 0.1106(9) 0.2584(15) 0.176 Uiso 1 calc R .
C12 C 0.2447(8) 0.0312(7) 0.1673(10) 0.081(5) Uani 1 d . .
H12A H 0.2230(8) -0.0064(7) 0.2091(10) 0.097 Uiso 1 calc R .
H12B H 0.2878(8) 0.0095(7) 0.1314(10) 0.097 Uiso 1 calc R .
C13 C 0.1859(6) 0.0510(8) 0.0970(8) 0.049(3) Uani 1 d . .
C14 C 0.1048(6) 0.0996(8) -0.0029(9) 0.048(3) Uani 1 d . .
C15 C 0.0586(6) 0.1446(7) -0.0520(9) 0.058(4) Uani 1 d . .
H15 H 0.0558(6) 0.1937(7) -0.0364(9) 0.070 Uiso 1 calc R .
C16 C 0.0159(6) 0.1160(8) -0.1256(11) 0.065(4) Uani 1 d . .
H16 H -0.0169(6) 0.1457(8) -0.1623(11) 0.078 Uiso 1 calc R .
C17 C 0.0207(7) 0.0422(9) -0.1469(9) 0.067(4) Uani 1 d . .
H17 H -0.0101(7) 0.0240(9) -0.1976(9) 0.081 Uiso 1 calc R .
C18 C 0.0671(7) -0.0038(7) -0.0988(9) 0.063(4) Uani 1 d . .
H18 H 0.0708(7) -0.0529(7) -0.1143(9) 0.076 Uiso 1 calc R .
C19 C 0.1086(6) 0.0280(8) -0.0244(9) 0.053(3) Uani 1 d . .
Cl1 Cl 0.1566(4) 0.5630(5) 0.8867(5) 0.157(3) Uani 1 d . .
O2 O 0.2136(11) 0.5221(15) 0.8916(11) 0.443(22) Uani 1 d . .
O3 O 0.1238(7) 0.5684(9) 0.8025(10) 0.215(9) Uani 1 d . .
O4 O 0.1553(7) 0.6248(8) 0.9446(12) 0.189(7) Uani 1 d . .
O5 O 0.1125(20) 0.5292(14) 0.9422(25) 0.415(22) Uani 1 d . .
O6 O 0.2085(6) -0.1452(6) 0.0546(10) 0.124(4) Uani 1 d . .
H6A H 0.2504(47) -0.1416(76) 0.0253(86) 0.186 Uiso 1 calc R .
C20 C 0.3341(9) 0.6938(9) 1.0125(16) 0.159(9) Uani 1 d . .
H20A H 0.3882(9) 0.6809(40) 1.0190(90) 0.239 Uiso 1 calc R .
H20B H 0.3251(60) 0.7400(18) 1.0430(66) 0.239 Uiso 1 calc R .
H20C H 0.3207(56) 0.6966(51) 0.9441(25) 0.239 Uiso 1 calc R .
C21 C 0.2500 0.2500 0.3819(20) 0.260(23) Uani 1 d S .
H21A H 0.2633 0.2908 0.3412(20) 0.391 Uiso 0.50 calc PR .
H21B H 0.2964 0.2230 0.3971(20) 0.391 Uiso 0.50 calc PR .
H21C H 0.2264 0.2669 0.4416(20) 0.391 Uiso 0.50 calc PR .
O7 O 0.1878(13) 0.1969(17) 0.3225(18) 0.204(14) Uani 0.50 d P .
H7A H 0.2098(13) 0.1786(17) 0.2747(18) 0.306 Uiso 0.50 calc PR .

loop_
_atom_type_symbol
_atom_type_description
_atom_type_scat_dispersion_real
_atom_type_scat_dispersion_imag
_atom_type_scat_source
C C 0.0033 0.0016 'International Tables Vol C Tables 4.2.6.8 and 6.1.1.4'
H H 0.0000 0.0000 'International Tables Vol C Tables 4.2.6.8 and 6.1.1.4'
N N 0.0061 0.0033 'International Tables Vol C Tables 4.2.6.8 and 6.1.1.4'
O O 0.0106 0.0060 'International Tables Vol C Tables 4.2.6.8 and 6.1.1.4'
Cl Cl 0.1484 0.1585 'International Tables Vol C Tables 4.2.6.8 and 6.1.1.4'
Cu Cu 0.3201 1.2651 'International Tables Vol C Tables 4.2.6.8 and 6.1.1.4'

loop_
_geom_angle_atom_site_label_1
_geom_angle_atom_site_label_2
_geom_angle_atom_site_label_3
_geom_angle
_geom_angle_site_symmetry_1
_geom_angle_site_symmetry_3
_geom_angle_publ_flag
O1 Cu1 O1 76.5(3) 2 . ?
O1 Cu1 N3 97.0(3) 2 . ?
O1 Cu1 N3 157.7(4) . . ?
O1 Cu1 N1 166.3(3) 2 . ?
O1 Cu1 N1 95.9(3) . . ?
N3 Cu1 N1 94.2(4) . . ?
O1 Cu1 Cu1 38.4(2) 2 2 ?
O1 Cu1 Cu1 38.1(2) . 2 ?
N3 Cu1 Cu1 131.8(3) . 2 ?
N1 Cu1 Cu1 133.0(3) . 2 ?
C1 O1 Cu1 125.2(8) . 2 ?
C1 O1 Cu1 120.7(8) . . ?
Cu1 O1 Cu1 103.5(3) 2 . ?
C4 N1 C5 111.1(10) . . ?
C4 N1 Cu1 124.9(9) . . ?
C5 N1 Cu1 123.9(9) . . ?
C4 N2 C10 111.6(13) . . ?
C13 N3 C14 105.7(10) . . ?
C13 N3 Cu1 129.1(8) . . ?
C14 N3 Cu1 124.7(9) . . ?
C13 N4 C19 105.9(10) . . ?
C2 C1 O1 107.5(14) . . ?
C2 C1 C11 109.8(17) . 2 ?
O1 C1 C11 112.7(13) . 2 ?
C1 C2 C3 114.8(15) . . ?
C4 C3 C2 107.9(12) . . ?
N1 C4 N2 106.0(14) . . ?
N1 C4 C3 123.7(12) . . ?
N2 C4 C3 130.3(15) . . ?
C6 C5 C10 122.2(15) . . ?
C6 C5 N1 133.5(14) . . ?
C10 C5 N1 104.2(14) . . ?
C7 C6 C5 117.8(17) . . ?
C6 C7 C8 119.5(20) . . ?
C9 C8 C7 126.3(24) . . ?
C8 C9 C10 114.4(23) . . ?
N2 C10 C5 107.0(14) . . ?
N2 C10 C9 133.3(19) . . ?
C5 C10 C9 119.5(19) . . ?
C12 C11 C1 116.2(17) . 2 ?
C11 C12 C13 118.7(14) . . ?
N3 C13 N4 113.1(10) . . ?
N3 C13 C12 131.6(13) . . ?
N4 C13 C12 115.3(13) . . ?
C15 C14 C19 121.9(12) . . ?
C15 C14 N3 130.2(13) . . ?
C19 C14 N3 107.9(12) . . ?
C14 C15 C16 117.0(13) . . ?
C15 C16 C17 120.3(12) . . ?
C18 C17 C16 123.6(12) . . ?
C17 C18 C19 113.6(12) . . ?
C14 C19 C18 123.6(13) . . ?
C14 C19 N4 107.3(12) . . ?
C18 C19 N4 129.1(14) . . ?
O5 Cl1 O2 98.2(20) . . ?
O5 Cl1 O3 108.5(19) . . ?
O2 Cl1 O3 116.3(9) . . ?
O5 Cl1 O4 93.2(17) . . ?
O2 Cl1 O4 118.9(12) . . ?
O3 Cl1 O4 116.0(11) . . ?

loop_
_geom_bond_atom_site_label_1
_geom_bond_atom_site_label_2
_geom_bond_distance
_geom_bond_site_symmetry_2
_geom_bond_publ_flag
Cu1 O1 1.913(6) 2 ?
Cu1 O1 1.928(7) . ?
Cu1 N3 1.943(10) . ?
Cu1 N1 1.981(9) . ?
Cu1 Cu1 3.017(3) 2 ?
O1 C1 1.46(2) . ?
O1 Cu1 1.913(6) 2 ?
N1 C4 1.343(14) . ?
N1 C5 1.428(14) . ?
N2 C4 1.36(2) . ?
N2 C10 1.37(2) . ?
N3 C13 1.316(14) . ?
N3 C14 1.421(13) . ?
N4 C13 1.361(13) . ?
N4 C19 1.399(13) . ?
C1 C2 1.46(2) . ?
C1 C11 1.57(2) 2 ?
C2 C3 1.64(2) . ?
C3 C4 1.59(2) . ?
C5 C6 1.39(2) . ?
C5 C10 1.40(2) . ?
C6 C7 1.35(2) . ?
C7 C8 1.39(2) . ?
C8 C9 1.34(2) . ?
C9 C10 1.44(2) . ?
C11 C12 1.42(2) . ?
C11 C1 1.57(2) 2 ?
C12 C13 1.47(2) . ?
C14 C15 1.354(15) . ?
C14 C19 1.380(15) . ?
C15 C16 1.375(15) . ?
C16 C17 1.42(2) . ?
C17 C18 1.36(2) . ?
C18 C19 1.397(15) . ?
Cl1 O5 1.26(3) . ?
Cl1 O2 1.261(12) . ?
Cl1 O3 1.306(12) . ?
Cl1 O4 1.413(14) . ?
O6 C20 1.32(2) 2_554 ?
C20 O6 1.32(2) 2_556 ?
C21 O7 1.69(3) . ?
